data_4070247
loop_
_publ_author_name
'Orchard, Katherine L.'
'White, Andrew J. P.'
'Shaffer, Milo S. P.'
'Williams, Charlotte K.'

_publ_section_title
;
 Pentanuclear Complexes for a Series of Alkylzinc Carboxylates
;
_journal_issue 19
_journal_name_full Organometallics
_journal_page_first 5828
_journal_paper_doi 10.1021/om900683z
_journal_volume 28
_journal_year 2009
_chemical_formula_moiety 'C20 H38 O12 Zn5'
_chemical_formula_sum 'C20 H38 O12 Zn5'
_chemical_formula_weight 797.35
_chemical_name_systematic
; 
 ? 
;
_space_group_IT_number 2
_symmetry_cell_setting triclinic
_symmetry_space_group_name_Hall '-P 1'
_symmetry_space_group_name_H-M 'P -1'
_atom_sites_solution_hydrogens geom
_atom_sites_solution_primary direct
_atom_sites_solution_secondary difmap
_audit_creation_method SHELXL-97
_cell_angle_alpha 90.0423(14)
_cell_angle_beta 95.0744(14)
_cell_angle_gamma 91.7413(15)
_cell_formula_units_Z 4
_cell_length_a 10.9551(2)
_cell_length_b 12.9319(2)
_cell_length_c 22.0224(4)
_cell_measurement_reflns_used 31587
_cell_measurement_temperature 173(2)
_cell_measurement_theta_max 72.3324
_cell_measurement_theta_min 2.0099
_cell_volume 3106.24(9)
_computing_cell_refinement 'CrysAlis RED, Oxford Diffraction Ltd'
_computing_data_collection 'CrysAlis CCD, Oxford Diffraction Ltd'
_computing_data_reduction 'CrysAlis RED, Oxford Diffraction Ltd'
_computing_molecular_graphics 'Bruker SHELXTL'
_computing_publication_material 'Bruker SHELXTL'
_computing_structure_refinement 'SHELXL-97 (Sheldrick, 1997)'
_computing_structure_solution 'SHELXS-97 (Sheldrick, 1990)'
_diffrn_ambient_temperature 173(2)
_diffrn_detector_area_resol_mean 8.2556
_diffrn_measured_fraction_theta_full 0.995
_diffrn_measured_fraction_theta_max 0.995
_diffrn_measurement_device_type 'OD Xcalibur PX Ultra'
_diffrn_measurement_method 'omega scans'
_diffrn_radiation_monochromator graphite
_diffrn_radiation_source 'Enhance Ultra (Cu) X-ray Source'
_diffrn_radiation_type CuK\a
_diffrn_radiation_wavelength 1.54184
_diffrn_reflns_av_R_equivalents 0.0000
_diffrn_reflns_av_sigmaI/netI 0.0340
_diffrn_reflns_limit_h_max 13
_diffrn_reflns_limit_h_min -13
_diffrn_reflns_limit_k_max 16
_diffrn_reflns_limit_k_min -14
_diffrn_reflns_limit_l_max 27
_diffrn_reflns_limit_l_min -27
_diffrn_reflns_number 24305
_diffrn_reflns_theta_full 72.73
_diffrn_reflns_theta_max 72.73
_diffrn_reflns_theta_min 2.01
_diffrn_standards_number 0
_exptl_absorpt_coefficient_mu 4.754
_exptl_absorpt_correction_T_max 0.778
_exptl_absorpt_correction_T_min 0.435
_exptl_absorpt_correction_type analytical
_exptl_absorpt_process_details
; 
CrysAlisPro, Oxford Diffraction Ltd., 
Version 1.171.33.41 (release 06-05-2009 CrysAlis171 .NET) 
(compiled May  6 2009,17:20:42) 
Analytical numeric absorption correction using a multifaceted crystal 
model based on expressions derived by R.C. Clark & J.S. Reid. 
(Clark, R. C. & Reid, J. S. (1995). Acta Cryst. A51, 887-897) 
;
_exptl_crystal_colour Colourless
_exptl_crystal_density_diffrn 1.705
_exptl_crystal_density_method 'not measured'
_exptl_crystal_description 'platy needles'
_exptl_crystal_F_000 1616
_exptl_crystal_size_max 0.27
_exptl_crystal_size_mid 0.20
_exptl_crystal_size_min 0.07
_refine_diff_density_max 0.853
_refine_diff_density_min -0.422
_refine_diff_density_rms 0.093
_refine_ls_extinction_method none
_refine_ls_goodness_of_fit_ref 1.036
_refine_ls_hydrogen_treatment constr
_refine_ls_matrix_type full
_refine_ls_number_parameters 680
_refine_ls_number_reflns 24305
_refine_ls_number_restraints 0
_refine_ls_restrained_S_all 1.036
_refine_ls_R_factor_all 0.0513
_refine_ls_R_factor_gt 0.0407
_refine_ls_shift/su_max 0.001
_refine_ls_shift/su_mean 0.000
_refine_ls_structure_factor_coef Fsqd
_refine_ls_weighting_details 'calc w=1/[\s^2^(Fo^2^)+(0.0767P)^2^+0.3119P] where P=(Fo^2^+2Fc^2^)/3'
_refine_ls_weighting_scheme calc
_refine_ls_wR_factor_gt 0.1127
_refine_ls_wR_factor_ref 0.1180
_reflns_number_gt 19838
_reflns_number_total 24305
_reflns_threshold_expression >2sigma(I)
_cod_data_source_file om900683z_si_001.cif
_cod_data_source_block 1
_cod_depositor_comments
;
The following automatic conversions were performed:

'_symmetry_cell_setting' value 'Triclinic' changed to 'triclinic'
according to /home/saulius/struct/CIF-dictionaries/cif_core.dic
dictionary named 'cif_core.dic' version 2.4.2 from 2011-04-26.

Automatic conversion script
Id: cif_fix_values 1715 2011-07-08 13:25:40Z adriana 
;
_cod_original_sg_symbol_H-M P-1
_cod_database_code 4070247

loop_
_symmetry_equiv_pos_as_xyz
'x, y, z'
'-x, -y, -z'

loop_
_atom_site_label
_atom_site_type_symbol
_atom_site_fract_x
_atom_site_fract_y
_atom_site_fract_z
_atom_site_U_iso_or_equiv
_atom_site_adp_type
_atom_site_occupancy
_atom_site_symmetry_multiplicity
_atom_site_calc_flag
_atom_site_refinement_flags
Zn1A Zn 0.83648(3) 0.26519(2) 0.418433(13) 0.03818(7) Uani 1 1 d .
Zn2A Zn 0.70978(3) 0.46899(3) 0.372018(17) 0.04989(9) Uani 1 1 d .
Zn3A Zn 0.77494(3) 0.08687(3) 0.321761(15) 0.04665(8) Uani 1 1 d .
Zn4A Zn 1.14936(3) 0.30548(3) 0.432555(18) 0.05196(9) Uani 1 1 d .
Zn5A Zn 0.74890(3) 0.18348(3) 0.554202(15) 0.04740(8) Uani 1 1 d .
O1A O 0.68990(16) 0.31415(14) 0.35380(8) 0.0459(4) Uani 1 1 d .
C2A C 0.6212(2) 0.2675(2) 0.31127(12) 0.0511(6) Uani 1 1 d .
O3A O 0.63858(18) 0.17930(17) 0.29332(9) 0.0554(4) Uani 1 1 d .
C4A C 0.5156(3) 0.3252(3) 0.28169(19) 0.0768(10) Uani 1 1 d .
H4A1 H 0.5464 0.3794 0.2554 0.115 Uiso 1 1 calc R
H4A2 H 0.4709 0.3568 0.3132 0.115 Uiso 1 1 calc R
H4A3 H 0.4605 0.2772 0.2571 0.115 Uiso 1 1 calc R
O5A O 0.88628(15) 0.42058(14) 0.40105(8) 0.0456(4) Uani 1 1 d .
C6A C 0.9798(2) 0.4791(2) 0.41773(11) 0.0437(5) Uani 1 1 d .
O7A O 1.07966(17) 0.44711(16) 0.43853(10) 0.0517(4) Uani 1 1 d .
C8A C 0.9664(3) 0.5938(2) 0.41089(16) 0.0599(7) Uani 1 1 d .
H8A1 H 0.9035 0.6169 0.4364 0.090 Uiso 1 1 calc R
H8A2 H 0.9421 0.6100 0.3681 0.090 Uiso 1 1 calc R
H8A3 H 1.0448 0.6293 0.4237 0.090 Uiso 1 1 calc R
O11A O 0.74267(15) 0.30626(13) 0.49212(7) 0.0414(3) Uani 1 1 d .
C12A C 0.6761(2) 0.3863(2) 0.49715(11) 0.0428(5) Uani 1 1 d .
O13A O 0.65919(17) 0.45177(15) 0.45711(9) 0.0511(4) Uani 1 1 d .
C14A C 0.6174(3) 0.4001(3) 0.55507(15) 0.0625(7) Uani 1 1 d .
H14A H 0.6791 0.4249 0.5871 0.094 Uiso 1 1 calc R
H14B H 0.5817 0.3337 0.5673 0.094 Uiso 1 1 calc R
H14C H 0.5526 0.4506 0.5489 0.094 Uiso 1 1 calc R
O15A O 0.90727(16) 0.20100(15) 0.34274(8) 0.0470(4) Uani 1 1 d .
C16A C 1.0061(2) 0.2238(2) 0.31846(13) 0.0505(6) Uani 1 1 d .
O17A O 1.09358(19) 0.2729(2) 0.34480(10) 0.0617(5) Uani 1 1 d .
C18A C 1.0167(4) 0.1881(4) 0.25468(17) 0.0824(12) Uani 1 1 d .
H18A H 1.0910 0.2192 0.2397 0.124 Uiso 1 1 calc R
H18B H 0.9448 0.2093 0.2285 0.124 Uiso 1 1 calc R
H18C H 1.0213 0.1126 0.2540 0.124 Uiso 1 1 calc R
O21A O 0.74781(15) 0.11450(13) 0.41257(8) 0.0416(3) Uani 1 1 d .
C22A C 0.6659(2) 0.06863(19) 0.44170(12) 0.0428(5) Uani 1 1 d .
O23A O 0.65207(17) 0.08666(16) 0.49616(9) 0.0499(4) Uani 1 1 d .
C24A C 0.5837(3) -0.0127(3) 0.40889(15) 0.0570(6) Uani 1 1 d .
H24A H 0.6336 -0.0681 0.3949 0.085 Uiso 1 1 calc R
H24B H 0.5377 0.0184 0.3737 0.085 Uiso 1 1 calc R
H24C H 0.5264 -0.0413 0.4367 0.085 Uiso 1 1 calc R
O25A O 0.99940(14) 0.23082(14) 0.46882(8) 0.0430(3) Uani 1 1 d .
C26A C 1.0058(2) 0.1623(2) 0.51073(13) 0.0467(5) Uani 1 1 d .
O27A O 0.91677(18) 0.13346(16) 0.53775(10) 0.0548(4) Uani 1 1 d .
C28A C 1.1262(3) 0.1138(3) 0.5281(2) 0.0715(9) Uani 1 1 d .
H28A H 1.1168 0.0640 0.5609 0.107 Uiso 1 1 calc R
H28B H 1.1872 0.1677 0.5420 0.107 Uiso 1 1 calc R
H28C H 1.1533 0.0781 0.4926 0.107 Uiso 1 1 calc R
C31A C 0.6564(4) 0.5861(3) 0.32064(19) 0.0745(9) Uani 1 1 d .
H31A H 0.7068 0.5888 0.2855 0.089 Uiso 1 1 calc R
H31B H 0.5705 0.5714 0.3043 0.089 Uiso 1 1 calc R
C32A C 0.6626(5) 0.6899(3) 0.3492(3) 0.0939(13) Uani 1 1 d .
H32A H 0.6311 0.7408 0.3192 0.141 Uiso 1 1 calc R
H32B H 0.7479 0.7084 0.3631 0.141 Uiso 1 1 calc R
H32C H 0.6128 0.6894 0.3840 0.141 Uiso 1 1 calc R
C33A C 0.8013(3) -0.0409(3) 0.27849(17) 0.0636(7) Uani 1 1 d .
H33A H 0.8862 -0.0629 0.2893 0.076 Uiso 1 1 calc R
H33B H 0.7448 -0.0959 0.2917 0.076 Uiso 1 1 calc R
C34A C 0.7805(5) -0.0285(4) 0.2094(2) 0.0916(14) Uani 1 1 d .
H34A H 0.7943 -0.0944 0.1895 0.137 Uiso 1 1 calc R
H34B H 0.8377 0.0247 0.1960 0.137 Uiso 1 1 calc R
H34C H 0.6961 -0.0078 0.1985 0.137 Uiso 1 1 calc R
C35A C 1.3258(3) 0.2899(3) 0.4544(2) 0.0749(10) Uani 1 1 d .
H35A H 1.3695 0.3550 0.4445 0.090 Uiso 1 1 calc R
H35B H 1.3394 0.2796 0.4990 0.090 Uiso 1 1 calc R
C36A C 1.3813(4) 0.2015(5) 0.4227(3) 0.1053(17) Uani 1 1 d .
H36A H 1.4657 0.1926 0.4403 0.158 Uiso 1 1 calc R
H36B H 1.3815 0.2167 0.3792 0.158 Uiso 1 1 calc R
H36C H 1.3329 0.1378 0.4282 0.158 Uiso 1 1 calc R
C37A C 0.7304(4) 0.1870(3) 0.64225(14) 0.0688(8) Uani 1 1 d .
H37A H 0.7650 0.2535 0.6593 0.083 Uiso 1 1 calc R
H37B H 0.6420 0.1836 0.6486 0.083 Uiso 1 1 calc R
C38A C 0.7931(6) 0.0992(5) 0.67631(19) 0.1003(16) Uani 1 1 d .
H38A H 0.7809 0.1044 0.7197 0.150 Uiso 1 1 calc R
H38B H 0.8810 0.1031 0.6711 0.150 Uiso 1 1 calc R
H38C H 0.7581 0.0330 0.6602 0.150 Uiso 1 1 calc R
Zn1B Zn 0.16376(3) 0.76553(3) 0.079228(14) 0.04014(8) Uani 1 1 d .
Zn2B Zn 0.27855(3) 0.98172(3) 0.124162(18) 0.05188(9) Uani 1 1 d .
Zn3B Zn 0.23328(3) 0.59589(3) 0.178296(16) 0.04924(9) Uani 1 1 d .
Zn4B Zn -0.15098(3) 0.77723(4) 0.062343(18) 0.05696(10) Uani 1 1 d .
Zn5B Zn 0.26105(3) 0.68762(3) -0.055226(15) 0.05232(9) Uani 1 1 d .
O1B O 0.30391(15) 0.83050(15) 0.14533(8) 0.0463(4) Uani 1 1 d .
C2B C 0.3707(2) 0.7935(2) 0.19022(12) 0.0492(6) Uani 1 1 d .
O3B O 0.36012(18) 0.70343(17) 0.20823(9) 0.0560(4) Uani 1 1 d .
C4B C 0.4670(3) 0.8638(3) 0.22297(16) 0.0687(8) Uani 1 1 d .
H4B1 H 0.5091 0.9044 0.1931 0.103 Uiso 1 1 calc R
H4B2 H 0.5266 0.8221 0.2472 0.103 Uiso 1 1 calc R
H4B3 H 0.4281 0.9105 0.2499 0.103 Uiso 1 1 calc R
O5B O 0.10571(16) 0.91746(15) 0.09507(9) 0.0480(4) Uani 1 1 d .
C6B C 0.0090(2) 0.9679(2) 0.08031(11) 0.0484(5) Uani 1 1 d .
O7B O -0.08998(18) 0.92646(18) 0.05971(10) 0.0576(5) Uani 1 1 d .
C8B C 0.0158(3) 1.0826(3) 0.08795(15) 0.0616(7) Uani 1 1 d .
H8B1 H -0.0644 1.1110 0.0752 0.092 Uiso 1 1 calc R
H8B2 H 0.0774 1.1122 0.0628 0.092 Uiso 1 1 calc R
H8B3 H 0.0387 1.0999 0.1309 0.092 Uiso 1 1 calc R
O11B O 0.25751(15) 0.81237(14) 0.00558(8) 0.0442(4) Uani 1 1 d .
C12B C 0.3202(2) 0.8970(2) 0.00008(12) 0.0480(5) Uani 1 1 d .
O13B O 0.33270(18) 0.96571(16) 0.03964(9) 0.0532(4) Uani 1 1 d .
C14B C 0.3792(4) 0.9150(3) -0.05763(16) 0.0748(10) Uani 1 1 d .
H14D H 0.4356 0.9753 -0.0527 0.112 Uiso 1 1 calc R
H14E H 0.3160 0.9276 -0.0909 0.112 Uiso 1 1 calc R
H14F H 0.4249 0.8539 -0.0672 0.112 Uiso 1 1 calc R
O15B O 0.09341(16) 0.69511(16) 0.15415(8) 0.0481(4) Uani 1 1 d .
C16B C -0.0067(2) 0.7088(2) 0.17786(13) 0.0516(6) Uani 1 1 d .
O17B O -0.09659(19) 0.7483(2) 0.15078(10) 0.0666(6) Uani 1 1 d .
C18B C -0.0159(3) 0.6741(4) 0.24212(16) 0.0786(11) Uani 1 1 d .
H18D H -0.0891 0.7026 0.2575 0.118 Uiso 1 1 calc R
H18E H 0.0572 0.6985 0.2676 0.118 Uiso 1 1 calc R
H18F H -0.0217 0.5983 0.2433 0.118 Uiso 1 1 calc R
O21B O 0.26237(16) 0.62416(14) 0.08776(8) 0.0447(4) Uani 1 1 d .
C22B C 0.3448(2) 0.5828(2) 0.05895(12) 0.0465(5) Uani 1 1 d .
O23B O 0.35880(18) 0.60008(17) 0.00454(9) 0.0537(4) Uani 1 1 d .
C24B C 0.4285(3) 0.5086(3) 0.09261(15) 0.0606(7) Uani 1 1 d .
H24D H 0.4921 0.4886 0.0666 0.091 Uiso 1 1 calc R
H24E H 0.3812 0.4469 0.1035 0.091 Uiso 1 1 calc R
H24F H 0.4671 0.5418 0.1298 0.091 Uiso 1 1 calc R
O25B O 0.00369(15) 0.72034(15) 0.02658(8) 0.0466(4) Uani 1 1 d .
C26B C 0.0013(2) 0.6533(2) -0.01671(13) 0.0485(5) Uani 1 1 d .
O27B O 0.09317(19) 0.62763(18) -0.04013(10) 0.0582(5) Uani 1 1 d .
C28B C -0.1193(3) 0.6023(3) -0.0390(2) 0.0713(9) Uani 1 1 d .
H28D H -0.1064 0.5515 -0.0707 0.107 Uiso 1 1 calc R
H28E H -0.1752 0.6548 -0.0560 0.107 Uiso 1 1 calc R
H28F H -0.1549 0.5674 -0.0050 0.107 Uiso 1 1 calc R
C31B C 0.3295(4) 1.1062(3) 0.17247(17) 0.0704(8) Uani 1 1 d .
H31C H 0.2805 1.1079 0.2081 0.084 Uiso 1 1 calc R
H31D H 0.4163 1.0995 0.1882 0.084 Uiso 1 1 calc R
C32B C 0.3175(5) 1.2063(4) 0.1406(2) 0.0920(13) Uani 1 1 d .
H32D H 0.3432 1.2627 0.1691 0.138 Uiso 1 1 calc R
H32E H 0.2319 1.2148 0.1249 0.138 Uiso 1 1 calc R
H32F H 0.3695 1.2078 0.1066 0.138 Uiso 1 1 calc R
C33B C 0.2158(3) 0.4679(3) 0.22533(16) 0.0646(7) Uani 1 1 d .
H33C H 0.1304 0.4403 0.2183 0.077 Uiso 1 1 calc R
H33D H 0.2706 0.4155 0.2109 0.077 Uiso 1 1 calc R
C34B C 0.2471(3) 0.4863(3) 0.29314(16) 0.0678(8) Uani 1 1 d .
H34D H 0.2364 0.4213 0.3152 0.102 Uiso 1 1 calc R
H34E H 0.1926 0.5379 0.3076 0.102 Uiso 1 1 calc R
H34F H 0.3324 0.5115 0.3004 0.102 Uiso 1 1 calc R
C35B C -0.3259(3) 0.7453(5) 0.03880(19) 0.0840(12) Uani 1 1 d .
H35C H -0.3517 0.7839 0.0013 0.101 Uiso 1 1 calc R
H35D H -0.3367 0.6705 0.0294 0.101 Uiso 1 1 calc R
C36B C -0.4054(3) 0.7719(4) 0.0868(2) 0.0835(11) Uani 1 1 d .
H36D H -0.4913 0.7682 0.0701 0.125 Uiso 1 1 calc R
H36E H -0.3843 0.8421 0.1017 0.125 Uiso 1 1 calc R
H36F H -0.3935 0.7229 0.1206 0.125 Uiso 1 1 calc R
C37B C 0.2831(4) 0.6902(4) -0.14303(15) 0.0819(11) Uani 1 1 d .
H37C H 0.2511 0.7555 -0.1606 0.098 Uiso 1 1 calc R
H37D H 0.3717 0.6892 -0.1486 0.098 Uiso 1 1 calc R
C38B C 0.2180(7) 0.5992(5) -0.1773(2) 0.117(2) Uani 1 1 d .
H38D H 0.2326 0.6034 -0.2205 0.175 Uiso 1 1 calc R
H38E H 0.1297 0.6013 -0.1732 0.175 Uiso 1 1 calc R
H38F H 0.2497 0.5344 -0.1602 0.175 Uiso 1 1 calc R

loop_
_atom_site_aniso_label
_atom_site_aniso_U_11
_atom_site_aniso_U_22
_atom_site_aniso_U_33
_atom_site_aniso_U_23
_atom_site_aniso_U_13
_atom_site_aniso_U_12
Zn1A 0.03651(14) 0.04077(16) 0.03740(15) -0.00311(12) 0.00305(11) 0.00408(11)
Zn2A 0.05365(19) 0.04579(18) 0.05011(19) 0.00604(14) 0.00137(14) 0.00882(14)
Zn3A 0.04937(18) 0.04789(18) 0.04292(17) -0.00968(14) 0.00645(12) -0.00139(13)
Zn4A 0.03631(16) 0.0583(2) 0.0613(2) -0.00919(16) 0.00460(13) 0.00244(13)
Zn5A 0.05298(18) 0.05180(19) 0.03796(16) 0.00114(13) 0.00608(12) 0.00433(14)
O1A 0.0459(9) 0.0496(9) 0.0408(8) -0.0013(7) -0.0046(6) 0.0065(7)
C2A 0.0488(13) 0.0604(16) 0.0429(12) -0.0032(11) -0.0040(10) 0.0055(11)
O3A 0.0570(10) 0.0586(11) 0.0492(10) -0.0096(9) -0.0053(8) 0.0059(8)
C4A 0.0665(19) 0.082(2) 0.077(2) -0.0114(18) -0.0275(17) 0.0209(17)
O5A 0.0427(8) 0.0436(9) 0.0502(9) 0.0018(7) 0.0021(7) 0.0013(7)
C6A 0.0484(13) 0.0474(13) 0.0359(11) -0.0035(9) 0.0086(9) 0.0004(9)
O7A 0.0477(10) 0.0510(10) 0.0559(10) -0.0067(8) 0.0037(7) -0.0019(7)
C8A 0.0730(18) 0.0446(14) 0.0607(17) 0.0015(12) -0.0003(13) -0.0036(12)
O11A 0.0427(8) 0.0432(8) 0.0392(8) -0.0005(7) 0.0058(6) 0.0088(6)
C12A 0.0419(11) 0.0448(12) 0.0414(12) -0.0038(10) 0.0005(9) 0.0065(9)
O13A 0.0533(10) 0.0525(10) 0.0482(10) -0.0011(8) 0.0040(7) 0.0166(8)
C14A 0.0669(17) 0.0723(19) 0.0513(15) -0.0008(14) 0.0144(12) 0.0243(14)
O15A 0.0450(9) 0.0506(10) 0.0462(9) -0.0105(7) 0.0114(7) -0.0034(7)
C16A 0.0490(13) 0.0548(15) 0.0488(14) -0.0087(11) 0.0127(10) -0.0056(11)
O17A 0.0506(10) 0.0777(14) 0.0577(11) -0.0144(10) 0.0164(8) -0.0157(9)
C18A 0.084(2) 0.109(3) 0.0558(18) -0.0248(19) 0.0286(16) -0.029(2)
O21A 0.0438(8) 0.0409(8) 0.0404(8) -0.0012(7) 0.0052(6) -0.0006(6)
C22A 0.0393(11) 0.0440(12) 0.0452(12) -0.0004(10) 0.0045(9) 0.0028(9)
O23A 0.0487(9) 0.0563(10) 0.0455(9) -0.0007(8) 0.0101(7) -0.0028(7)
C24A 0.0502(14) 0.0612(16) 0.0596(16) -0.0097(13) 0.0095(11) -0.0107(12)
O25A 0.0363(8) 0.0453(9) 0.0474(9) -0.0028(7) 0.0018(6) 0.0047(6)
C26A 0.0420(12) 0.0446(13) 0.0527(14) -0.0053(11) -0.0018(10) 0.0060(9)
O27A 0.0516(10) 0.0556(11) 0.0572(11) 0.0107(9) 0.0021(8) 0.0096(8)
C28A 0.0502(16) 0.0616(18) 0.101(3) 0.0149(18) -0.0053(15) 0.0144(13)
C31A 0.084(2) 0.0626(19) 0.074(2) 0.0216(17) -0.0072(17) 0.0079(16)
C32A 0.111(3) 0.063(2) 0.109(3) 0.023(2) 0.012(3) 0.023(2)
C33A 0.0666(18) 0.0524(16) 0.0719(19) -0.0200(14) 0.0062(14) 0.0029(13)
C34A 0.111(3) 0.095(3) 0.070(2) -0.038(2) 0.034(2) -0.040(2)
C35A 0.0355(14) 0.087(2) 0.101(3) -0.015(2) -0.0001(14) 0.0044(13)
C36A 0.066(2) 0.116(4) 0.141(4) 0.011(3) 0.036(3) 0.032(2)
C37A 0.086(2) 0.082(2) 0.0392(14) 0.0033(14) 0.0109(13) 0.0145(17)
C38A 0.131(4) 0.119(4) 0.054(2) 0.027(2) 0.015(2) 0.038(3)
Zn1B 0.03625(14) 0.04790(17) 0.03620(15) -0.00017(12) 0.00374(11) -0.00115(11)
Zn2B 0.05289(19) 0.04829(19) 0.0534(2) -0.00876(15) 0.00007(14) -0.00177(14)
Zn3B 0.05465(19) 0.05268(19) 0.04100(17) 0.00563(14) 0.00699(13) 0.00342(14)
Zn4B 0.03539(16) 0.0801(3) 0.0552(2) 0.00007(18) 0.00384(13) -0.00076(15)
Zn5B 0.0591(2) 0.0610(2) 0.03741(17) -0.00401(15) 0.00873(13) -0.00169(15)
O1B 0.0421(8) 0.0529(10) 0.0427(9) -0.0017(7) -0.0023(6) -0.0006(7)
C2B 0.0419(12) 0.0622(16) 0.0429(12) -0.0013(11) 0.0013(9) -0.0004(10)
O3B 0.0542(10) 0.0642(12) 0.0481(10) 0.0053(9) -0.0039(7) 0.0003(8)
C4B 0.0599(17) 0.082(2) 0.0597(17) 0.0017(16) -0.0164(13) -0.0133(15)
O5B 0.0421(9) 0.0516(10) 0.0498(10) -0.0043(8) 0.0011(7) 0.0038(7)
C6B 0.0473(13) 0.0615(15) 0.0373(11) -0.0034(11) 0.0069(9) 0.0091(11)
O7B 0.0445(10) 0.0687(13) 0.0589(11) -0.0038(9) -0.0010(8) 0.0079(8)
C8B 0.0678(18) 0.0595(17) 0.0572(16) -0.0035(13) -0.0001(13) 0.0151(13)
O11B 0.0434(8) 0.0501(9) 0.0391(8) 0.0014(7) 0.0054(6) -0.0050(7)
C12B 0.0429(12) 0.0557(15) 0.0445(13) 0.0031(11) 0.0015(9) -0.0080(10)
O13B 0.0543(10) 0.0557(11) 0.0488(10) -0.0021(8) 0.0045(7) -0.0121(8)
C14B 0.083(2) 0.090(3) 0.0508(16) -0.0018(16) 0.0189(15) -0.0339(19)
O15B 0.0420(9) 0.0595(11) 0.0439(9) 0.0075(8) 0.0101(7) 0.0033(7)
C16B 0.0453(13) 0.0656(17) 0.0447(13) 0.0004(12) 0.0093(10) -0.0005(11)
O17B 0.0459(10) 0.1039(18) 0.0521(11) 0.0081(11) 0.0121(8) 0.0146(10)
C18B 0.0660(19) 0.121(3) 0.0524(17) 0.0147(19) 0.0214(14) 0.0174(19)
O21B 0.0482(9) 0.0463(9) 0.0405(8) -0.0008(7) 0.0081(6) 0.0032(7)
C22B 0.0488(13) 0.0482(13) 0.0430(12) -0.0045(10) 0.0079(9) -0.0011(10)
O23B 0.0575(10) 0.0606(11) 0.0450(10) -0.0026(8) 0.0143(7) 0.0065(8)
C24B 0.0585(16) 0.0633(17) 0.0619(17) 0.0033(14) 0.0104(13) 0.0165(13)
O25B 0.0375(8) 0.0567(10) 0.0447(9) -0.0021(8) 0.0014(6) -0.0040(7)
C26B 0.0498(13) 0.0428(13) 0.0513(14) 0.0026(11) -0.0035(10) -0.0033(10)
O27B 0.0557(11) 0.0630(12) 0.0557(11) -0.0147(9) 0.0061(8) -0.0076(9)
C28B 0.0521(16) 0.0658(19) 0.093(2) -0.0196(18) -0.0093(15) -0.0033(13)
C31B 0.083(2) 0.0629(19) 0.0632(19) -0.0181(15) -0.0002(15) -0.0035(15)
C32B 0.123(4) 0.067(2) 0.082(3) -0.015(2) -0.007(2) -0.008(2)
C33B 0.081(2) 0.0533(16) 0.0594(17) 0.0054(13) 0.0086(14) -0.0018(14)
C34B 0.078(2) 0.072(2) 0.0545(16) 0.0150(15) 0.0137(14) 0.0091(15)
C35B 0.0410(15) 0.135(4) 0.075(2) -0.009(2) 0.0019(14) -0.0086(17)
C36B 0.0489(17) 0.088(3) 0.114(3) -0.018(2) 0.0154(18) -0.0040(16)
C37B 0.104(3) 0.102(3) 0.0397(15) -0.0098(17) 0.0153(15) -0.019(2)
C38B 0.167(6) 0.125(5) 0.057(2) -0.036(3) 0.022(3) -0.034(4)

loop_
_atom_type_symbol
_atom_type_description
_atom_type_scat_dispersion_real
_atom_type_scat_dispersion_imag
_atom_type_scat_source
C C 0.0181 0.0091 'International Tables Vol C Tables 4.2.6.8 and 6.1.1.4'
H H 0.0000 0.0000 'International Tables Vol C Tables 4.2.6.8 and 6.1.1.4'
O O 0.0492 0.0322 'International Tables Vol C Tables 4.2.6.8 and 6.1.1.4'
Zn Zn -1.5491 0.6778 'International Tables Vol C Tables 4.2.6.8 and 6.1.1.4'

loop_
_geom_angle_atom_site_label_1
_geom_angle_atom_site_label_2
_geom_angle_atom_site_label_3
_geom_angle
O11A Zn1A O25A 96.23(7)
O11A Zn1A O15A 169.36(7)
O25A Zn1A O15A 88.07(7)
O11A Zn1A O5A 92.30(7)
O25A Zn1A O5A 95.77(7)
O15A Zn1A O5A 96.95(7)
O11A Zn1A O21A 92.07(7)
O25A Zn1A O21A 100.34(7)
O15A Zn1A O21A 77.56(7)
O5A Zn1A O21A 162.74(7)
O11A Zn1A O1A 92.26(7)
O25A Zn1A O1A 168.92(7)
O15A Zn1A O1A 84.80(7)
O5A Zn1A O1A 76.74(7)
O21A Zn1A O1A 86.41(7)
C31A Zn2A O13A 121.66(15)
C31A Zn2A O1A 128.92(14)
O13A Zn2A O1A 92.81(8)
C31A Zn2A O5A 130.57(14)
O13A Zn2A O5A 90.27(7)
O1A Zn2A O5A 79.63(7)
C31A Zn2A Zn1A 162.25(14)
O13A Zn2A Zn1A 76.08(5)
O1A Zn2A Zn1A 42.98(5)
O5A Zn2A Zn1A 41.78(5)
C33A Zn3A O3A 120.98(12)
C33A Zn3A O15A 124.76(12)
O3A Zn3A O15A 97.46(8)
C33A Zn3A O21A 131.27(13)
O3A Zn3A O21A 91.49(8)
O15A Zn3A O21A 79.63(7)
C33A Zn3A Zn1A 156.21(11)
O3A Zn3A Zn1A 82.58(6)
O15A Zn3A Zn1A 40.66(5)
O21A Zn3A Zn1A 42.62(5)
C35A Zn4A O7A 118.41(13)
C35A Zn4A O17A 114.59(14)
O7A Zn4A O17A 99.31(10)
C35A Zn4A O25A 129.33(15)
O7A Zn4A O25A 93.63(7)
O17A Zn4A O25A 95.56(7)
C37A Zn5A O23A 123.36(14)
C37A Zn5A O27A 111.01(13)
O23A Zn5A O27A 96.44(8)
C37A Zn5A O11A 128.57(13)
O23A Zn5A O11A 93.49(7)
O27A Zn5A O11A 97.12(7)
C2A O1A Zn2A 128.93(17)
C2A O1A Zn1A 133.64(18)
Zn2A O1A Zn1A 96.85(7)
O3A C2A O1A 123.7(2)
O3A C2A C4A 118.8(3)
O1A C2A C4A 117.5(3)
C2A O3A Zn3A 127.54(17)
C6A O5A Zn2A 126.41(17)
C6A O5A Zn1A 134.07(17)
Zn2A O5A Zn1A 96.78(7)
O7A C6A O5A 124.1(3)
O7A C6A C8A 118.2(2)
O5A C6A C8A 117.6(2)
C6A O7A Zn4A 129.75(18)
C12A O11A Zn1A 127.58(16)
C12A O11A Zn5A 123.39(15)
Zn1A O11A Zn5A 108.39(7)
O13A C12A O11A 123.8(2)
O13A C12A C14A 118.2(2)
O11A C12A C14A 118.0(2)
C12A O13A Zn2A 134.69(16)
C16A O15A Zn3A 130.88(17)
C16A O15A Zn1A 129.88(17)
Zn3A O15A Zn1A 99.19(7)
O17A C16A O15A 123.7(3)
O17A C16A C18A 118.2(3)
O15A C16A C18A 118.0(3)
C16A O17A Zn4A 134.89(19)
C22A O21A Zn3A 124.78(15)
C22A O21A Zn1A 134.25(16)
Zn3A O21A Zn1A 96.44(7)
O23A C22A O21A 123.3(2)
O23A C22A C24A 118.2(2)
O21A C22A C24A 118.4(2)
C22A O23A Zn5A 128.93(17)
C26A O25A Zn1A 122.84(15)
C26A O25A Zn4A 125.69(15)
Zn1A O25A Zn4A 110.84(8)
O27A C26A O25A 123.1(2)
O27A C26A C28A 117.9(3)
O25A C26A C28A 119.0(3)
C26A O27A Zn5A 139.04(19)
C32A C31A Zn2A 117.6(3)
C34A C33A Zn3A 112.2(3)
C36A C35A Zn4A 114.6(3)
C38A C37A Zn5A 112.8(3)
O11B Zn1B O15B 168.86(7)
O11B Zn1B O25B 94.92(7)
O15B Zn1B O25B 88.87(7)
O11B Zn1B O5B 92.59(8)
O15B Zn1B O5B 97.56(8)
O25B Zn1B O5B 94.59(7)
O11B Zn1B O21B 91.66(7)
O15B Zn1B O21B 77.27(7)
O25B Zn1B O21B 102.68(7)
O5B Zn1B O21B 161.79(7)
O11B Zn1B O1B 93.07(7)
O15B Zn1B O1B 85.04(7)
O25B Zn1B O1B 167.68(7)
O5B Zn1B O1B 75.67(7)
O21B Zn1B O1B 86.42(7)
C31B Zn2B O13B 119.78(14)
C31B Zn2B O1B 129.16(13)
O13B Zn2B O1B 93.39(8)
C31B Zn2B O5B 132.07(13)
O13B Zn2B O5B 90.47(8)
O1B Zn2B O5B 79.32(7)
C31B Zn2B Zn1B 164.40(12)
O13B Zn2B Zn1B 75.80(6)
O1B Zn2B Zn1B 43.06(5)
O5B Zn2B Zn1B 41.92(5)
C33B Zn3B O3B 119.20(12)
C33B Zn3B O15B 124.90(12)
O3B Zn3B O15B 97.37(8)
C33B Zn3B O21B 132.85(12)
O3B Zn3B O21B 92.25(8)
O15B Zn3B O21B 79.34(7)
C33B Zn3B Zn1B 157.64(11)
O3B Zn3B Zn1B 82.67(6)
O15B Zn3B Zn1B 40.58(5)
O21B Zn3B Zn1B 42.61(5)
C35B Zn4B O17B 114.47(14)
C35B Zn4B O7B 118.50(18)
O17B Zn4B O7B 98.13(10)
C35B Zn4B O25B 129.47(15)
O17B Zn4B O25B 96.34(8)
O7B Zn4B O25B 93.67(8)
C37B Zn5B O23B 123.39(17)
C37B Zn5B O27B 110.93(14)
O23B Zn5B O27B 97.20(9)
C37B Zn5B O11B 128.76(16)
O23B Zn5B O11B 93.86(8)
O27B Zn5B O11B 95.75(7)
C2B O1B Zn2B 127.81(18)
C2B O1B Zn1B 134.26(18)
Zn2B O1B Zn1B 97.18(7)
O3B C2B O1B 123.5(2)
O3B C2B C4B 118.3(3)
O1B C2B C4B 118.1(3)
C2B O3B Zn3B 127.46(17)
C6B O5B Zn2B 125.93(19)
C6B O5B Zn1B 135.41(18)
Zn2B O5B Zn1B 96.88(7)
O7B C6B O5B 123.5(3)
O7B C6B C8B 118.4(3)
O5B C6B C8B 118.1(3)
C6B O7B Zn4B 130.5(2)
C12B O11B Zn1B 127.59(17)
C12B O11B Zn5B 122.80(16)
Zn1B O11B Zn5B 108.87(8)
O13B C12B O11B 123.8(2)
O13B C12B C14B 117.8(3)
O11B C12B C14B 118.4(3)
C12B O13B Zn2B 134.81(17)
C16B O15B Zn3B 130.38(18)
C16B O15B Zn1B 130.34(18)
Zn3B O15B Zn1B 99.28(7)
O17B C16B O15B 123.7(3)
O17B C16B C18B 118.2(3)
O15B C16B C18B 118.1(3)
C16B O17B Zn4B 134.97(19)
C22B O21B Zn3B 125.13(17)
C22B O21B Zn1B 135.07(17)
Zn3B O21B Zn1B 96.56(7)
O23B C22B O21B 123.6(3)
O23B C22B C24B 118.2(2)
O21B C22B C24B 118.2(2)
C22B O23B Zn5B 129.44(18)
C26B O25B Zn1B 123.01(16)
C26B O25B Zn4B 124.78(16)
Zn1B O25B Zn4B 111.44(9)
O27B C26B O25B 123.2(2)
O27B C26B C28B 118.1(3)
O25B C26B C28B 118.7(3)
C26B O27B Zn5B 138.88(19)
C32B C31B Zn2B 116.4(3)
C34B C33B Zn3B 111.7(2)
C36B C35B Zn4B 112.8(3)
C38B C37B Zn5B 112.5(3)

loop_
_geom_bond_atom_site_label_1
_geom_bond_atom_site_label_2
_geom_bond_distance
Zn1A O11A 2.0733(16)
Zn1A O25A 2.0767(16)
Zn1A O15A 2.0821(17)
Zn1A O5A 2.1103(18)
Zn1A O21A 2.1494(17)
Zn1A O1A 2.1598(17)
Zn2A C31A 1.963(3)
Zn2A O13A 2.011(2)
Zn2A O1A 2.0432(19)
Zn2A O5A 2.0963(17)
Zn3A C33A 1.949(3)
Zn3A O3A 1.999(2)
Zn3A O15A 2.0601(18)
Zn3A O21A 2.0798(17)
Zn4A C35A 1.967(3)
Zn4A O7A 2.014(2)
Zn4A O17A 2.015(2)
Zn4A O25A 2.0990(17)
Zn5A C37A 1.968(3)
Zn5A O23A 2.001(2)
Zn5A O27A 2.030(2)
Zn5A O11A 2.0948(17)
O1A C2A 1.286(3)
C2A O3A 1.233(4)
C2A C4A 1.496(4)
O5A C6A 1.282(3)
C6A O7A 1.232(3)
C6A C8A 1.501(4)
O11A C12A 1.294(3)
C12A O13A 1.229(3)
C12A C14A 1.492(4)
O15A C16A 1.276(3)
C16A O17A 1.234(4)
C16A C18A 1.493(4)
O21A C22A 1.280(3)
C22A O23A 1.245(3)
C22A C24A 1.505(4)
O25A C26A 1.279(3)
C26A O27A 1.235(4)
C26A C28A 1.497(4)
C31A C32A 1.479(7)
C33A C34A 1.527(6)
C35A C36A 1.510(7)
C37A C38A 1.511(6)
Zn1B O11B 2.0763(17)
Zn1B O15B 2.0809(18)
Zn1B O25B 2.0827(17)
Zn1B O5B 2.1215(19)
Zn1B O21B 2.1515(18)
Zn1B O1B 2.1695(17)
Zn2B C31B 1.968(3)
Zn2B O13B 2.015(2)
Zn2B O1B 2.032(2)
Zn2B O5B 2.0917(18)
Zn3B C33B 1.967(3)
Zn3B O3B 2.005(2)
Zn3B O15B 2.0623(19)
Zn3B O21B 2.0777(18)
Zn4B C35B 1.972(3)
Zn4B O17B 2.024(2)
Zn4B O7B 2.026(2)
Zn4B O25B 2.0841(18)
Zn5B C37B 1.970(3)
Zn5B O23B 1.997(2)
Zn5B O27B 2.029(2)
Zn5B O11B 2.0993(18)
O1B C2B 1.279(3)
C2B O3B 1.237(4)
C2B C4B 1.505(4)
O5B C6B 1.278(3)
C6B O7B 1.243(4)
C6B C8B 1.492(5)
O11B C12B 1.286(3)
C12B O13B 1.240(4)
C12B C14B 1.492(4)
O15B C16B 1.273(3)
C16B O17B 1.230(4)
C16B C18B 1.496(4)
O21B C22B 1.279(3)
C22B O23B 1.241(3)
C22B C24B 1.498(4)
O25B C26B 1.286(4)
C26B O27B 1.225(4)
C26B C28B 1.501(4)
C31B C32B 1.477(7)
C33B C34B 1.519(5)
C35B C36B 1.475(6)
C37B C38B 1.522(7)
